data_7115602
loop_
_publ_author_name
'Komala Pandurangan'
'Jonathan A. Kitchen'
'Salvador Blasco'
'Francesca Paradisi'
'Thorfinnur Gunnlaugsson'

_publ_section_title
;
 Supramolecular pyridyl urea gels as soft matter with antibacterial
 properties against MRSA and/or E. coli
;
_journal_name_full Chem.Commun.
_journal_page_first 10819
_journal_paper_doi 10.1039/C4cc04028G
_journal_volume 50
_journal_year 2014
_chemical_formula_moiety 'C12 H9 F2 N3 O, H2 O'
_chemical_formula_sum 'C12 H11 F2 N3 O2'
_chemical_formula_weight 267.24
_chemical_name_common KP121
_chemical_name_systematic
; 
 ? 
;
_space_group_IT_number 2
_symmetry_cell_setting triclinic
_symmetry_space_group_name_Hall '-P 1'
_symmetry_space_group_name_H-M 'P -1'
_atom_sites_solution_hydrogens geom
_atom_sites_solution_primary direct
_atom_sites_solution_secondary difmap
_audit_creation_method SHELXL-97
_cell_angle_alpha 91.865(2)
_cell_angle_beta 92.788(2)
_cell_angle_gamma 91.591(2)
_cell_formula_units_Z 4
_cell_length_a 8.9104(3)
_cell_length_b 9.9683(3)
_cell_length_c 13.1855(4)
_cell_measurement_temperature 100(2)
_cell_volume 1168.65(6)
_computing_structure_refinement 'SHELXL-97 (Sheldrick, 1997)'
_computing_structure_solution 'SHELXS-97 (Sheldrick, 1990)'
_diffrn_ambient_temperature 100(2)
_diffrn_measured_fraction_theta_full 1.000
_diffrn_measured_fraction_theta_max 1.000
_diffrn_measurement_device_type CCD
_diffrn_radiation_monochromator graphite
_diffrn_radiation_source 'fine-focus sealed tube'
_diffrn_radiation_type MoK\a
_diffrn_radiation_wavelength 0.71073
_diffrn_reflns_av_R_equivalents 0.1195
_diffrn_reflns_av_sigmaI/netI 0.0581
_diffrn_reflns_limit_h_max 11
_diffrn_reflns_limit_h_min -11
_diffrn_reflns_limit_k_max 12
_diffrn_reflns_limit_k_min -12
_diffrn_reflns_limit_l_max 17
_diffrn_reflns_limit_l_min -17
_diffrn_reflns_number 80707
_diffrn_reflns_theta_full 27.50
_diffrn_reflns_theta_max 27.50
_diffrn_reflns_theta_min 1.55
_exptl_absorpt_coefficient_mu 0.127
_exptl_absorpt_correction_T_max 0.9940
_exptl_absorpt_correction_T_min 0.9631
_exptl_absorpt_correction_type empirical
_exptl_absorpt_process_details 'APEX 2'
_exptl_crystal_colour colorless
_exptl_crystal_density_diffrn 1.519
_exptl_crystal_density_method 'not measured'
_exptl_crystal_description needle
_exptl_crystal_F_000 552
_exptl_crystal_size_max 0.30
_exptl_crystal_size_mid 0.07
_exptl_crystal_size_min 0.05
_refine_diff_density_max 0.547
_refine_diff_density_min -0.337
_refine_diff_density_rms 0.054
_refine_ls_extinction_method none
_refine_ls_goodness_of_fit_ref 1.020
_refine_ls_hydrogen_treatment mixed
_refine_ls_matrix_type full
_refine_ls_number_parameters 430
_refine_ls_number_reflns 5368
_refine_ls_number_restraints 3
_refine_ls_restrained_S_all 1.024
_refine_ls_R_factor_all 0.0940
_refine_ls_R_factor_gt 0.0485
_refine_ls_shift/su_max 0.000
_refine_ls_shift/su_mean 0.000
_refine_ls_structure_factor_coef Fsqd
_refine_ls_weighting_details 'calc w=1/[\s^2^(Fo^2^)+(0.0630P)^2^+0.3368P] where P=(Fo^2^+2Fc^2^)/3'
_refine_ls_weighting_scheme calc
_refine_ls_wR_factor_gt 0.1131
_refine_ls_wR_factor_ref 0.1276
_reflns_number_gt 3447
_reflns_number_total 5368
_reflns_threshold_expression >2sigma(I)
_cod_data_source_file c4cc04028g2.cif
_cod_data_source_block kp10
_cod_database_code 7115602

loop_
_symmetry_equiv_pos_as_xyz
'x, y, z'
'-x, -y, -z'

loop_
_atom_site_label
_atom_site_type_symbol
_atom_site_fract_x
_atom_site_fract_y
_atom_site_fract_z
_atom_site_U_iso_or_equiv
_atom_site_adp_type
_atom_site_occupancy
_atom_site_symmetry_multiplicity
_atom_site_calc_flag
_atom_site_refinement_flags
F1 F 0.26294(15) -0.04371(13) 0.71866(9) 0.0316(3) Uani 1 1 d .
F2 F 0.59708(16) -0.34679(14) 0.57940(10) 0.0379(4) Uani 1 1 d .
O1 O 0.14791(17) 0.08256(15) 0.37144(10) 0.0221(4) Uani 1 1 d .
N2 N 0.0385(2) 0.22104(19) 0.48672(15) 0.0206(4) Uani 1 1 d .
N3 N 0.1897(2) 0.05655(19) 0.54183(14) 0.0200(4) Uani 1 1 d .
N1 N -0.2015(2) 0.4894(2) 0.30639(15) 0.0319(5) Uani 1 1 d .
C6 C 0.1271(2) 0.1177(2) 0.45944(15) 0.0182(5) Uani 1 1 d .
C7 C 0.2908(2) -0.0485(2) 0.54252(15) 0.0180(5) Uani 1 1 d .
C3 C -0.0400(2) 0.3065(2) 0.42270(16) 0.0192(5) Uani 1 1 d .
C12 C 0.3583(2) -0.1045(2) 0.45821(17) 0.0211(5) Uani 1 1 d .
C11 C 0.4611(2) -0.2048(2) 0.47071(17) 0.0222(5) Uani 1 1 d .
C8 C 0.3313(2) -0.0990(2) 0.63686(15) 0.0206(5) Uani 1 1 d .
C2 C -0.1359(2) 0.3969(2) 0.46725(17) 0.0239(5) Uani 1 1 d .
C9 C 0.4332(3) -0.1974(2) 0.65166(18) 0.0248(5) Uani 1 1 d .
C10 C 0.4965(2) -0.2488(2) 0.56626(17) 0.0244(5) Uani 1 1 d .
C4 C -0.0262(3) 0.3099(2) 0.31805(18) 0.0273(5) Uani 1 1 d .
C1 C -0.2131(3) 0.4846(2) 0.40674(19) 0.0271(5) Uani 1 1 d .
C5 C -0.1093(3) 0.4013(3) 0.2650(2) 0.0336(6) Uani 1 1 d .
F4 F 0.91751(15) -0.20676(13) -0.07317(10) 0.0342(3) Uani 1 1 d .
F3 F 0.55655(15) 0.07468(14) -0.21727(9) 0.0318(3) Uani 1 1 d .
O2 O 0.57175(16) 0.29919(15) 0.11679(10) 0.0232(4) Uani 1 1 d .
N5 N 0.3776(2) 0.37449(18) 0.01557(14) 0.0195(4) Uani 1 1 d .
N6 N 0.5270(2) 0.21153(18) -0.04442(14) 0.0187(4) Uani 1 1 d .
N4 N 0.1727(2) 0.65578(18) 0.20313(14) 0.0249(4) Uani 1 1 d .
C19 C 0.6315(2) 0.1093(2) -0.04539(15) 0.0166(4) Uani 1 1 d .
C23 C 0.8187(3) -0.0341(2) 0.02743(17) 0.0225(5) Uani 1 1 d .
C22 C 0.8237(2) -0.1026(2) -0.06352(17) 0.0207(5) Uani 1 1 d .
C15 C 0.3149(2) 0.4668(2) 0.08147(15) 0.0186(5) Uani 1 1 d .
C24 C 0.7232(2) 0.0726(2) 0.03711(17) 0.0206(5) Uani 1 1 d .
C16 C 0.1939(3) 0.5382(2) 0.04396(17) 0.0227(5) Uani 1 1 d .
C18 C 0.4987(2) 0.2951(2) 0.03639(15) 0.0177(5) Uani 1 1 d .
C21 C 0.7368(2) -0.0692(2) -0.14750(17) 0.0238(5) Uani 1 1 d .
C20 C 0.6438(2) 0.0367(2) -0.13618(15) 0.0197(5) Uani 1 1 d .
C14 C 0.3648(3) 0.4934(2) 0.18202(16) 0.0236(5) Uani 1 1 d .
C13 C 0.2892(3) 0.5870(2) 0.23786(18) 0.0272(5) Uani 1 1 d .
C17 C 0.1283(3) 0.6300(2) 0.10640(18) 0.0243(5) Uani 1 1 d .
O3 O 0.00348(19) 0.16597(19) 0.70346(12) 0.0256(4) Uani 1 1 d .
O4 O 0.7206(2) 0.70512(17) 0.18962(12) 0.0308(4) Uani 1 1 d D
H1 H -0.275(3) 0.547(2) 0.4374(17) 0.021(6) Uiso 1 1 d .
H2A H -0.145(2) 0.398(2) 0.5483(18) 0.025 Uiso 1 1 d .
H2B H 0.023(2) 0.228(2) 0.5420(17) 0.010(6) Uiso 1 1 d .
H3 H 0.165(3) 0.085(3) 0.595(2) 0.033(8) Uiso 1 1 d .
H3A H -0.076(3) 0.235(3) 0.729(2) 0.047(8) Uiso 1 1 d .
H3B H -0.039(3) 0.094(3) 0.696(2) 0.044(9) Uiso 1 1 d .
H4 H 0.041(3) 0.253(2) 0.2884(17) 0.020(6) Uiso 1 1 d .
H4A H 0.739(3) 0.6273(17) 0.2219(17) 0.030(7) Uiso 1 1 d D
H4B H 0.786(3) 0.766(3) 0.210(2) 0.069(11) Uiso 1 1 d D
H5A H -0.098(3) 0.405(3) 0.195(2) 0.037(7) Uiso 1 1 d .
H5B H 0.336(3) 0.363(3) -0.040(2) 0.031(7) Uiso 1 1 d .
H6 H 0.472(3) 0.220(2) -0.0952(19) 0.026(7) Uiso 1 1 d .
H9 H 0.459(3) -0.231(2) 0.7191(19) 0.032(7) Uiso 1 1 d .
H11 H 0.510(3) -0.240(2) 0.4135(18) 0.027(6) Uiso 1 1 d .
H12 H 0.338(2) -0.073(2) 0.3930(17) 0.017(6) Uiso 1 1 d .
H13 H 0.317(3) 0.603(2) 0.3031(19) 0.024(6) Uiso 1 1 d .
H14 H 0.446(2) 0.452(2) 0.2103(16) 0.015(5) Uiso 1 1 d .
H16 H 0.158(2) 0.5210(19) -0.0277(16) 0.008(5) Uiso 1 1 d .
H17 H 0.052(3) 0.676(2) 0.0804(18) 0.030(7) Uiso 1 1 d .
H21 H 0.740(3) -0.120(2) -0.214(2) 0.037(7) Uiso 1 1 d .
H23 H 0.878(3) -0.053(2) 0.0822(19) 0.031(7) Uiso 1 1 d .
H24 H 0.722(2) 0.115(2) 0.1001(17) 0.017(5) Uiso 1 1 d .

loop_
_atom_site_aniso_label
_atom_site_aniso_U_11
_atom_site_aniso_U_22
_atom_site_aniso_U_33
_atom_site_aniso_U_23
_atom_site_aniso_U_13
_atom_site_aniso_U_12
F1 0.0386(8) 0.0366(8) 0.0203(7) -0.0010(6) 0.0041(6) 0.0088(6)
F2 0.0384(8) 0.0389(9) 0.0373(8) 0.0000(7) 0.0015(7) 0.0168(7)
O1 0.0279(9) 0.0235(8) 0.0151(7) -0.0001(6) 0.0026(6) 0.0029(7)
N2 0.0262(11) 0.0226(10) 0.0134(9) -0.0005(8) 0.0025(8) 0.0017(8)
N3 0.0211(10) 0.0269(11) 0.0124(9) -0.0011(8) 0.0024(8) 0.0042(8)
N1 0.0349(12) 0.0265(11) 0.0342(11) 0.0045(9) -0.0042(9) 0.0028(10)
C6 0.0169(11) 0.0176(11) 0.0199(11) 0.0004(9) 0.0019(9) -0.0027(9)
C7 0.0151(11) 0.0188(11) 0.0200(11) 0.0005(9) 0.0003(9) -0.0020(9)
C3 0.0177(11) 0.0175(11) 0.0221(11) 0.0014(9) -0.0005(9) -0.0022(9)
C12 0.0202(12) 0.0250(12) 0.0182(11) 0.0024(9) 0.0005(9) -0.0028(10)
C11 0.0200(12) 0.0232(12) 0.0234(12) -0.0034(10) 0.0030(10) 0.0007(10)
C8 0.0227(12) 0.0228(12) 0.0161(10) -0.0035(9) 0.0033(9) -0.0012(10)
C2 0.0223(12) 0.0222(12) 0.0268(12) -0.0011(10) -0.0016(10) -0.0023(10)
C9 0.0253(12) 0.0254(13) 0.0232(12) 0.0035(10) -0.0050(10) -0.0013(10)
C10 0.0212(12) 0.0183(12) 0.0334(13) 0.0006(10) -0.0034(10) 0.0028(10)
C4 0.0316(14) 0.0249(13) 0.0260(12) 0.0016(10) 0.0042(11) 0.0065(11)
C1 0.0234(12) 0.0201(12) 0.0375(14) -0.0031(11) -0.0002(11) 0.0018(10)
C5 0.0427(16) 0.0323(14) 0.0268(13) 0.0089(11) 0.0024(12) 0.0059(12)
F4 0.0302(8) 0.0308(8) 0.0422(8) -0.0016(6) 0.0053(6) 0.0084(6)
F3 0.0355(8) 0.0387(8) 0.0209(7) -0.0044(6) -0.0037(6) 0.0092(6)
O2 0.0241(8) 0.0280(9) 0.0170(8) -0.0041(6) -0.0027(6) 0.0056(7)
N5 0.0211(10) 0.0216(10) 0.0155(9) -0.0026(8) -0.0011(8) 0.0035(8)
N6 0.0198(10) 0.0222(10) 0.0139(9) -0.0011(8) -0.0008(8) 0.0038(8)
N4 0.0253(11) 0.0218(10) 0.0278(10) -0.0029(8) 0.0047(8) 0.0028(8)
C19 0.0151(10) 0.0173(11) 0.0174(10) -0.0005(8) 0.0040(8) -0.0013(9)
C23 0.0186(11) 0.0259(13) 0.0230(12) 0.0048(10) -0.0010(10) -0.0002(10)
C22 0.0155(11) 0.0193(12) 0.0280(12) -0.0001(9) 0.0075(9) 0.0040(9)
C15 0.0210(11) 0.0155(11) 0.0196(10) 0.0020(8) 0.0049(9) -0.0015(9)
C24 0.0236(12) 0.0211(12) 0.0171(11) -0.0007(9) 0.0030(9) -0.0001(10)
C16 0.0237(12) 0.0227(12) 0.0214(11) -0.0017(9) 0.0012(10) 0.0004(10)
C18 0.0180(11) 0.0177(11) 0.0176(11) 0.0025(8) 0.0038(9) -0.0025(9)
C21 0.0212(12) 0.0261(13) 0.0243(12) -0.0052(10) 0.0077(10) -0.0002(10)
C20 0.0166(11) 0.0264(12) 0.0162(10) 0.0016(9) 0.0009(9) -0.0005(9)
C14 0.0277(13) 0.0231(12) 0.0200(11) -0.0005(9) -0.0011(10) 0.0058(11)
C13 0.0349(14) 0.0256(13) 0.0206(12) -0.0049(10) 0.0004(10) 0.0011(11)
C17 0.0197(12) 0.0216(12) 0.0319(13) 0.0023(10) 0.0015(10) 0.0029(10)
O3 0.0264(9) 0.0235(10) 0.0271(9) -0.0053(7) 0.0059(7) 0.0022(8)
O4 0.0368(10) 0.0260(10) 0.0287(9) 0.0021(8) -0.0080(8) 0.0033(8)

loop_
_atom_type_symbol
_atom_type_description
_atom_type_scat_dispersion_real
_atom_type_scat_dispersion_imag
_atom_type_scat_source
C C 0.0033 0.0016 'International Tables Vol C Tables 4.2.6.8 and 6.1.1.4'
H H 0.0000 0.0000 'International Tables Vol C Tables 4.2.6.8 and 6.1.1.4'
F F 0.0171 0.0103 'International Tables Vol C Tables 4.2.6.8 and 6.1.1.4'
N N 0.0061 0.0033 'International Tables Vol C Tables 4.2.6.8 and 6.1.1.4'
O O 0.0106 0.0060 'International Tables Vol C Tables 4.2.6.8 and 6.1.1.4'

loop_
_geom_angle_atom_site_label_1
_geom_angle_atom_site_label_2
_geom_angle_atom_site_label_3
_geom_angle
C6 N2 C3 127.59(19)
C6 N2 H2B 116.2(16)
C3 N2 H2B 115.8(16)
C6 N3 C7 127.79(18)
C6 N3 H3 114.8(19)
C7 N3 H3 117.4(19)
C1 N1 C5 116.0(2)
O1 C6 N2 124.31(19)
O1 C6 N3 123.48(19)
N2 C6 N3 112.21(18)
C8 C7 C12 117.03(19)
C8 C7 N3 116.64(18)
C12 C7 N3 126.29(19)
C4 C3 C2 117.9(2)
C4 C3 N2 124.6(2)
C2 C3 N2 117.55(19)
C11 C12 C7 120.1(2)
C11 C12 H12 118.6(13)
C7 C12 H12 121.3(13)
C10 C11 C12 119.7(2)
C10 C11 H11 120.6(14)
C12 C11 H11 119.7(14)
C9 C8 F1 119.53(19)
C9 C8 C7 124.24(19)
F1 C8 C7 116.23(18)
C1 C2 C3 119.2(2)
C1 C2 H2A 122.0(12)
C3 C2 H2A 118.7(12)
C8 C9 C10 116.4(2)
C8 C9 H9 121.9(14)
C10 C9 H9 121.7(14)
F2 C10 C11 120.2(2)
F2 C10 C9 117.2(2)
C11 C10 C9 122.6(2)
C5 C4 C3 118.0(2)
C5 C4 H4 123.6(14)
C3 C4 H4 118.4(14)
N1 C1 C2 123.8(2)
N1 C1 H1 117.3(14)
C2 C1 H1 118.8(14)
N1 C5 C4 125.1(2)
N1 C5 H5A 117.0(16)
C4 C5 H5A 117.9(16)
C18 N5 C15 127.10(19)
C18 N5 H5B 116.0(18)
C15 N5 H5B 116.8(18)
C18 N6 C19 126.45(18)
C18 N6 H6 115.3(17)
C19 N6 H6 118.1(17)
C13 N4 C17 115.72(19)
C20 C19 C24 116.96(19)
C20 C19 N6 117.28(18)
C24 C19 N6 125.76(18)
C22 C23 C24 119.8(2)
C22 C23 H23 122.7(15)
C24 C23 H23 117.5(15)
F4 C22 C23 119.8(2)
F4 C22 C21 118.05(19)
C23 C22 C21 122.1(2)
C16 C15 N5 117.53(19)
C16 C15 C14 117.5(2)
N5 C15 C14 124.9(2)
C23 C24 C19 120.3(2)
C23 C24 H24 116.6(13)
C19 C24 H24 123.1(13)
C17 C16 C15 119.5(2)
C17 C16 H16 122.0(11)
C15 C16 H16 118.5(11)
O2 C18 N6 124.20(19)
O2 C18 N5 123.97(19)
N6 C18 N5 111.84(18)
C20 C21 C22 117.0(2)
C20 C21 H21 120.9(15)
C22 C21 H21 122.1(15)
F3 C20 C21 119.35(18)
F3 C20 C19 116.84(18)
C21 C20 C19 123.8(2)
C13 C14 C15 117.9(2)
C13 C14 H14 120.5(13)
C15 C14 H14 121.6(13)
N4 C13 C14 125.3(2)
N4 C13 H13 115.3(15)
C14 C13 H13 119.4(15)
N4 C17 C16 124.1(2)
N4 C17 H17 117.9(15)
C16 C17 H17 118.0(15)
H3A O3 H3B 107(3)
H4A O4 H4B 110(3)

loop_
_geom_bond_atom_site_label_1
_geom_bond_atom_site_label_2
_geom_bond_distance
F1 C8 1.372(2)
F2 C10 1.354(2)
O1 C6 1.225(2)
N2 C6 1.365(3)
N2 C3 1.396(3)
N2 H2B 0.75(2)
N3 C6 1.366(3)
N3 C7 1.400(3)
N3 H3 0.80(3)
N1 C1 1.335(3)
N1 C5 1.340(3)
C7 C8 1.392(3)
C7 C12 1.397(3)
C3 C4 1.393(3)
C3 C2 1.395(3)
C12 C11 1.383(3)
C12 H12 0.93(2)
C11 C10 1.373(3)
C11 H11 0.95(2)
C8 C9 1.368(3)
C2 C1 1.378(3)
C2 H2A 1.07(2)
C9 C10 1.374(3)
C9 H9 0.98(3)
C4 C5 1.377(3)
C4 H4 0.92(2)
C1 H1 0.94(2)
C5 H5A 0.93(3)
F4 C22 1.358(2)
F3 C20 1.361(2)
O2 C18 1.215(2)
N5 C18 1.378(3)
N5 C15 1.392(3)
N5 H5B 0.81(3)
N6 C18 1.368(3)
N6 C19 1.400(3)
N6 H6 0.82(3)
N4 C13 1.331(3)
N4 C17 1.332(3)
C19 C20 1.389(3)
C19 C24 1.393(3)
C23 C22 1.364(3)
C23 C24 1.387(3)
C23 H23 0.90(3)
C22 C21 1.375(3)
C15 C16 1.388(3)
C15 C14 1.392(3)
C24 H24 0.92(2)
C16 C17 1.372(3)
C16 H16 0.99(2)
C21 C20 1.368(3)
C21 H21 1.00(3)
C14 C13 1.380(3)
C14 H14 0.91(2)
C13 H13 0.89(2)
C17 H17 0.89(3)
O3 H3A 1.06(3)
O3 H3B 0.80(3)
O4 H4A 0.912(14)
O4 H4B 0.860(15)

loop_
_geom_hbond_atom_site_label_D
_geom_hbond_atom_site_label_H
_geom_hbond_atom_site_label_A
_geom_hbond_distance_DH
_geom_hbond_distance_HA
_geom_hbond_distance_DA
_geom_hbond_angle_DHA
_geom_hbond_site_symmetry_A
N2 H2B O3 0.75(2) 2.25(2) 2.957(2) 158(2) .
N3 H3 O3 0.80(3) 2.22(3) 2.963(2) 155(2) .
N5 H5B O4 0.81(3) 2.10(3) 2.882(2) 163(2) 2_665
O4 H4A N1 0.912(14) 1.869(15) 2.769(3) 169(2) 1_655
O4 H4B O3 0.860(15) 2.22(2) 3.009(2) 152(3) 2_666
O3 H3A N4 1.06(3) 1.67(3) 2.709(2) 166(2) 2_566
O3 H3B O1 0.80(3) 2.13(3) 2.908(2) 163(3) 2_556
N6 H6 O4 0.82(3) 2.23(3) 3.003(3) 157(2) 2_665

loop_
_geom_torsion_atom_site_label_1
_geom_torsion_atom_site_label_2
_geom_torsion_atom_site_label_3
_geom_torsion_atom_site_label_4
_geom_torsion
C3 N2 C6 O1 -1.8(4)
C3 N2 C6 N3 178.7(2)
C7 N3 C6 O1 3.4(4)
C7 N3 C6 N2 -177.13(19)
C6 N3 C7 C8 -176.2(2)
C6 N3 C7 C12 6.0(4)
C6 N2 C3 C4 -8.0(4)
C6 N2 C3 C2 173.7(2)
C8 C7 C12 C11 -0.4(3)
N3 C7 C12 C11 177.4(2)
C7 C12 C11 C10 -0.1(3)
C12 C7 C8 C9 0.9(3)
N3 C7 C8 C9 -177.2(2)
C12 C7 C8 F1 -179.44(18)
N3 C7 C8 F1 2.5(3)
C4 C3 C2 C1 0.3(3)
N2 C3 C2 C1 178.8(2)
F1 C8 C9 C10 179.60(19)
C7 C8 C9 C10 -0.7(3)
C12 C11 C10 F2 -179.9(2)
C12 C11 C10 C9 0.3(4)
C8 C9 C10 F2 -179.7(2)
C8 C9 C10 C11 0.1(3)
C2 C3 C4 C5 -0.6(3)
N2 C3 C4 C5 -178.9(2)
C5 N1 C1 C2 0.7(4)
C3 C2 C1 N1 -0.4(4)
C1 N1 C5 C4 -1.0(4)
C3 C4 C5 N1 1.0(4)
C18 N6 C19 C20 -179.28(19)
C18 N6 C19 C24 1.5(3)
C24 C23 C22 F4 179.72(19)
C24 C23 C22 C21 0.2(3)
C18 N5 C15 C16 179.0(2)
C18 N5 C15 C14 -0.7(3)
C22 C23 C24 C19 0.6(3)
C20 C19 C24 C23 -1.6(3)
N6 C19 C24 C23 177.6(2)
N5 C15 C16 C17 179.8(2)
C14 C15 C16 C17 -0.4(3)
C19 N6 C18 O2 7.0(3)
C19 N6 C18 N5 -173.17(19)
C15 N5 C18 O2 -2.7(3)
C15 N5 C18 N6 177.47(19)
F4 C22 C21 C20 -179.55(18)
C23 C22 C21 C20 0.0(3)
C22 C21 C20 F3 179.35(19)
C22 C21 C20 C19 -1.0(3)
C24 C19 C20 F3 -178.55(19)
N6 C19 C20 F3 2.2(3)
C24 C19 C20 C21 1.8(3)
N6 C19 C20 C21 -177.4(2)
C16 C15 C14 C13 1.0(3)
N5 C15 C14 C13 -179.3(2)
C17 N4 C13 C14 -0.1(3)
C15 C14 C13 N4 -0.8(4)
C13 N4 C17 C16 0.7(3)
C15 C16 C17 N4 -0.5(4)
